data_7241283
loop_
_publ_author_name
'Zharkov, Mikhail'
'Kuchurov, Ilya'
'Zlotin, Sergei Grigorievich'

_publ_section_title
;
 Micronization of CL-20 using supercritical and liquefied gases
;
_journal_name_full CrystEngComm
_journal_paper_doi 10.1039/D0CE01167C
_journal_year 2020
_chemical_formula_moiety 'C6 H6 N12 O12, .5(C O2)'
_chemical_formula_sum 'C6.5 H6 N12 O13'
_chemical_formula_weight 460.23
_space_group_crystal_system orthorhombic
_space_group_IT_number 61
_space_group_name_Hall '-P 2ac 2ab'
_space_group_name_H-M_alt 'P b c a'
_atom_sites_solution_hydrogens difmap
_atom_sites_solution_primary direct
_atom_sites_solution_secondary difmap
_audit_creation_method SHELXL-2018/3
_audit_update_record
;
2020-07-20 deposited with the CCDC.	2020-09-21 downloaded from the CCDC.
;
_cell_angle_alpha 90
_cell_angle_beta 90
_cell_angle_gamma 90
_cell_formula_units_Z 8
_cell_length_a 9.61490(10)
_cell_length_b 13.07830(10)
_cell_length_c 23.3712(3)
_cell_measurement_reflns_used 9802
_cell_measurement_temperature 100(2)
_cell_measurement_theta_max 37.81
_cell_measurement_theta_min 2.74
_cell_volume 2938.85(5)
_computing_cell_refinement 'SAINT (Bruker, 2018)'
_computing_data_collection '<i>APEX3</i> (Bruker, 2018)'
_computing_data_reduction 'SAINT (Bruker, 2018)'
_computing_molecular_graphics
;
SHELXTL (Sheldrick, Acta Cryst., 2008, A64, 112-122)
;
_computing_publication_material
;
SHELXTL (Sheldrick, Acta Cryst., 2008, A64, 112-122)
;
_computing_structure_refinement
;
SHELXL-2018 (Sheldrick, Acta Cryst., 2015, C71, 3-8)
;
_computing_structure_solution
;
SHELXT, SHELXS-2013 (Sheldrick, Acta Cryst., 2015, A71, 3-8)
;
_diffrn_ambient_temperature 100(2)
_diffrn_detector_area_resol_mean 7.31
_diffrn_measured_fraction_theta_full 0.998
_diffrn_measured_fraction_theta_max 0.999
_diffrn_measurement_device_type 'Bruker AXS D8 QUEST, Photon III detector'
_diffrn_measurement_method '\f and \w shutterless scans'
_diffrn_radiation_monochromator graphite
_diffrn_radiation_type MoK\a
_diffrn_radiation_wavelength 0.71073
_diffrn_reflns_av_R_equivalents 0.0285
_diffrn_reflns_av_unetI/netI 0.0097
_diffrn_reflns_Laue_measured_fraction_full 0.998
_diffrn_reflns_Laue_measured_fraction_max 0.999
_diffrn_reflns_limit_h_max 16
_diffrn_reflns_limit_h_min -16
_diffrn_reflns_limit_k_max 21
_diffrn_reflns_limit_k_min -21
_diffrn_reflns_limit_l_max 38
_diffrn_reflns_limit_l_min -38
_diffrn_reflns_number 145739
_diffrn_reflns_point_group_measured_fraction_full 0.998
_diffrn_reflns_point_group_measured_fraction_max 0.999
_diffrn_reflns_theta_full 25.242
_diffrn_reflns_theta_max 36.325
_diffrn_reflns_theta_min 2.743
_diffrn_source 'fine-focus sealed X-Ray tube'
_exptl_absorpt_coefficient_mu 0.200
_exptl_absorpt_correction_T_max 0.7474
_exptl_absorpt_correction_T_min 0.7250
_exptl_absorpt_correction_type multi-scan
_exptl_absorpt_process_details
;
 SADABS 2016/2 (Krause, L., Herbst-Irmer, R., Sheldrick G.M. & Stalke D.,
 J. Appl. Cryst. 2015, 48, 3-10).
;
_exptl_crystal_colour colourless
_exptl_crystal_density_diffrn 2.080
_exptl_crystal_density_method 'not measured'
_exptl_crystal_description prism
_exptl_crystal_F_000 1864
_exptl_crystal_size_max 0.26
_exptl_crystal_size_mid 0.21
_exptl_crystal_size_min 0.15
_refine_diff_density_max 0.459
_refine_diff_density_min -0.332
_refine_diff_density_rms 0.060
_refine_ls_extinction_method none
_refine_ls_goodness_of_fit_ref 1.102
_refine_ls_hydrogen_treatment refall
_refine_ls_matrix_type full
_refine_ls_number_parameters 313
_refine_ls_number_reflns 7114
_refine_ls_number_restraints 0
_refine_ls_restrained_S_all 1.102
_refine_ls_R_factor_all 0.0314
_refine_ls_R_factor_gt 0.0282
_refine_ls_shift/su_max 0.001
_refine_ls_shift/su_mean 0.000
_refine_ls_structure_factor_coef Fsqd
_refine_ls_weighting_details 'w=1/[\s^2^(Fo^2^)+(0.0361P)^2^+0.8885P] where P=(Fo^2^+2Fc^2^)/3'
_refine_ls_weighting_scheme calc
_refine_ls_wR_factor_gt 0.0733
_refine_ls_wR_factor_ref 0.0762
_reflns_Friedel_coverage 0.000
_reflns_number_gt 6553
_reflns_number_total 7114
_reflns_threshold_expression 'I > 2\s(I)'
_cod_data_source_file d0ce01167c2.cif
_cod_data_source_block MCL12
_cod_original_formula_sum 'C6.50 H6 N12 O13'
_cod_database_code 7241283
_shelx_shelxl_version_number 2018/3
_shelx_space_group_comment
;
The symmetry employed for this shelxl refinement is uniquely defined
by the following loop, which should always be used as a source of
symmetry information in preference to the above space-group names.
They are only intended as comments.
;
_shelx_estimated_absorpt_t_min 0.950
_shelx_estimated_absorpt_t_max 0.971

loop_
_space_group_symop_operation_xyz
'x, y, z'
'x+1/2, -y+1/2, -z'
'-x, y+1/2, -z+1/2'
'-x+1/2, -y, z+1/2'
'-x, -y, -z'
'-x-1/2, y-1/2, z'
'x, -y-1/2, z-1/2'
'x-1/2, y, -z-1/2'

loop_
_atom_site_label
_atom_site_type_symbol
_atom_site_fract_x
_atom_site_fract_y
_atom_site_fract_z
_atom_site_U_iso_or_equiv
_atom_site_adp_type
_atom_site_occupancy
_atom_site_site_symmetry_order
_atom_site_calc_flag
_atom_site_refinement_flags_posn
_atom_site_refinement_flags_adp
_atom_site_refinement_flags_occupancy
_atom_site_disorder_assembly
_atom_site_disorder_group
O1 O 0.69692(5) 0.42735(4) 0.25334(2) 0.01205(8) Uani 1 1 d . . . . .
O2 O 0.58529(6) 0.29222(4) 0.22259(2) 0.01584(9) Uani 1 1 d . . . . .
O3 O 0.45122(6) 0.11224(4) 0.26509(2) 0.01621(9) Uani 1 1 d . . . . .
O4 O 0.62842(6) 0.07401(4) 0.31899(3) 0.02050(10) Uani 1 1 d . . . . .
O5 O 0.87684(5) 0.21255(4) 0.37091(2) 0.01680(9) Uani 1 1 d . . . . .
O6 O 0.91219(5) 0.37551(5) 0.38408(3) 0.02058(11) Uani 1 1 d . . . . .
O7 O 0.70558(6) 0.50490(4) 0.48494(2) 0.01626(9) Uani 1 1 d . . . . .
O8 O 0.58971(6) 0.38910(4) 0.53260(2) 0.01513(9) Uani 1 1 d . . . . .
O9 O 0.30963(5) 0.25785(4) 0.50884(2) 0.01338(8) Uani 1 1 d . . . . .
O10 O 0.15642(5) 0.32248(4) 0.45038(2) 0.01252(8) Uani 1 1 d . . . . .
O11 O 0.17111(5) 0.51059(4) 0.36680(2) 0.01453(9) Uani 1 1 d . . . . .
O12 O 0.33821(6) 0.61007(4) 0.33712(2) 0.01531(9) Uani 1 1 d . . . . .
N1 N 0.49803(5) 0.38212(4) 0.29429(2) 0.00793(8) Uani 1 1 d . . . . .
N2 N 0.50238(5) 0.21289(4) 0.33911(2) 0.00874(8) Uani 1 1 d . . . . .
N3 N 0.69533(5) 0.31998(4) 0.36343(2) 0.00897(8) Uani 1 1 d . . . . .
N4 N 0.57550(5) 0.39256(4) 0.43789(2) 0.00942(8) Uani 1 1 d . . . . .
N5 N 0.37107(5) 0.29199(4) 0.41879(2) 0.00772(7) Uani 1 1 d . . . . .
N6 N 0.38902(5) 0.45193(4) 0.36872(2) 0.00806(8) Uani 1 1 d . . . . .
N7 N 0.60071(5) 0.36607(4) 0.25439(2) 0.00942(8) Uani 1 1 d . . . . .
N8 N 0.53070(6) 0.12727(4) 0.30454(2) 0.01215(9) Uani 1 1 d . . . . .
N9 N 0.84032(5) 0.30105(4) 0.37495(2) 0.01215(9) Uani 1 1 d . . . . .
N10 N 0.62922(6) 0.43011(4) 0.48858(2) 0.01038(8) Uani 1 1 d . . . . .
N11 N 0.27231(5) 0.29261(4) 0.46257(2) 0.00870(8) Uani 1 1 d . . . . .
N12 N 0.29157(6) 0.52998(4) 0.35527(2) 0.01008(8) Uani 1 1 d . . . . .
C1 C 0.41760(6) 0.29402(4) 0.31612(2) 0.00793(8) Uani 1 1 d . . . . .
H1 H 0.3584(12) 0.2672(8) 0.2874(5) 0.013(2) Uiso 1 1 d . . . . .
C2 C 0.33646(6) 0.34618(4) 0.36664(2) 0.00754(8) Uani 1 1 d . . . . .
H2 H 0.2377(12) 0.3448(9) 0.3611(5) 0.013(2) Uiso 1 1 d . . . . .
C3 C 0.59936(6) 0.23943(4) 0.38350(2) 0.00851(8) Uani 1 1 d . . . . .
H3 H 0.6476(12) 0.1806(9) 0.3937(5) 0.015(3) Uiso 1 1 d . . . . .
C4 C 0.51664(6) 0.28949(4) 0.43466(2) 0.00785(8) Uani 1 1 d . . . . .
H4 H 0.5277(12) 0.2531(9) 0.4696(5) 0.012(2) Uiso 1 1 d . . . . .
C5 C 0.52316(6) 0.45564(4) 0.34035(2) 0.00791(8) Uani 1 1 d . . . . .
H5 H 0.5430(12) 0.5223(9) 0.3259(5) 0.016(3) Uiso 1 1 d . . . . .
C6 C 0.64069(6) 0.41818(4) 0.38351(2) 0.00873(8) Uani 1 1 d . . . . .
H6 H 0.7115(12) 0.4681(9) 0.3865(5) 0.013(2) Uiso 1 1 d . . . . .
O13 O 0.00853(7) 0.56204(4) 0.46488(3) 0.02145(11) Uani 1 1 d . . . . .
C7 C 0.000000 0.500000 0.500000 0.01568(15) Uani 1 2 d S . P . .

loop_
_atom_site_aniso_label
_atom_site_aniso_U_11
_atom_site_aniso_U_22
_atom_site_aniso_U_33
_atom_site_aniso_U_23
_atom_site_aniso_U_13
_atom_site_aniso_U_12
O1 0.00965(17) 0.01231(18) 0.01419(19) 0.00197(15) 0.00253(14) -0.00241(14)
O2 0.0196(2) 0.0146(2) 0.01327(19) -0.00589(15) 0.00650(16) -0.00370(17)
O3 0.0223(2) 0.0143(2) 0.01202(19) -0.00563(15) 0.00259(17) -0.00600(17)
O4 0.0231(2) 0.0133(2) 0.0251(3) -0.00361(18) 0.0027(2) 0.00823(18)
O5 0.01257(19) 0.0179(2) 0.0199(2) 0.00196(17) 0.00225(17) 0.00672(16)
O6 0.00955(19) 0.0210(2) 0.0312(3) 0.0042(2) -0.00410(18) -0.00444(17)
O7 0.0174(2) 0.01372(19) 0.0177(2) -0.00399(16) -0.00318(17) -0.00527(16)
O8 0.0208(2) 0.0164(2) 0.00817(17) -0.00111(15) 0.00020(16) 0.00045(17)
O9 0.01309(18) 0.0197(2) 0.00735(17) 0.00408(15) 0.00035(14) -0.00100(16)
O10 0.00770(17) 0.0171(2) 0.01280(18) 0.00183(15) 0.00154(14) 0.00205(14)
O11 0.00977(18) 0.0169(2) 0.0169(2) 0.00387(16) 0.00321(15) 0.00448(15)
O12 0.0172(2) 0.00915(18) 0.0195(2) 0.00479(15) 0.00136(17) 0.00189(15)
N1 0.00790(18) 0.00899(17) 0.00690(17) -0.00052(14) 0.00166(14) -0.00070(14)
N2 0.01025(19) 0.00669(17) 0.00927(18) -0.00222(14) 0.00004(14) 0.00079(14)
N3 0.00565(17) 0.00954(18) 0.01173(19) 0.00154(15) -0.00022(14) 0.00044(14)
N4 0.01103(19) 0.01060(18) 0.00662(17) -0.00006(14) -0.00199(15) -0.00307(15)
N5 0.00649(17) 0.01058(18) 0.00610(17) 0.00144(14) 0.00097(13) 0.00004(14)
N6 0.00780(18) 0.00687(17) 0.00952(18) 0.00092(14) 0.00069(14) 0.00182(14)
N7 0.00953(19) 0.01035(18) 0.00837(18) 0.00089(15) 0.00215(15) 0.00044(15)
N8 0.0158(2) 0.00796(18) 0.0127(2) -0.00251(15) 0.00483(17) -0.00116(16)
N9 0.00744(19) 0.0169(2) 0.0121(2) 0.00345(17) 0.00037(15) 0.00131(16)
N10 0.01051(19) 0.01064(19) 0.00997(19) -0.00277(15) -0.00220(15) 0.00176(15)
N11 0.00856(18) 0.00977(18) 0.00775(17) 0.00002(14) 0.00142(14) -0.00121(14)
N12 0.01142(19) 0.00990(19) 0.00893(18) 0.00105(15) 0.00042(15) 0.00361(15)
C1 0.00783(19) 0.00864(19) 0.00732(19) -0.00024(15) 0.00040(15) -0.00077(15)
C2 0.00784(19) 0.00839(19) 0.00637(19) 0.00047(15) 0.00000(15) -0.00006(15)
C3 0.00816(19) 0.00832(19) 0.0091(2) 0.00083(16) 0.00051(16) 0.00025(16)
C4 0.00739(19) 0.00828(19) 0.00789(19) 0.00044(15) -0.00053(15) -0.00032(15)
C5 0.00854(19) 0.00752(19) 0.00767(19) 0.00011(15) 0.00001(15) 0.00017(15)
C6 0.0086(2) 0.00882(19) 0.0088(2) 0.00055(16) -0.00085(16) -0.00111(16)
O13 0.0249(3) 0.0169(2) 0.0225(3) 0.00353(19) 0.0072(2) 0.00386(19)
C7 0.0150(4) 0.0136(3) 0.0184(4) -0.0029(3) 0.0042(3) 0.0018(3)

loop_
_atom_type_symbol
_atom_type_description
_atom_type_scat_dispersion_real
_atom_type_scat_dispersion_imag
_atom_type_scat_source
C C 0.0033 0.0016 'International Tables Vol C Tables 4.2.6.8 and 6.1.1.4'
H H 0.0000 0.0000 'International Tables Vol C Tables 4.2.6.8 and 6.1.1.4'
N N 0.0061 0.0033 'International Tables Vol C Tables 4.2.6.8 and 6.1.1.4'
O O 0.0106 0.0060 'International Tables Vol C Tables 4.2.6.8 and 6.1.1.4'

loop_
_geom_angle_atom_site_label_1
_geom_angle_atom_site_label_2
_geom_angle_atom_site_label_3
_geom_angle
_geom_angle_site_symmetry_1
_geom_angle_site_symmetry_3
_geom_angle_publ_flag
N7 N1 C5 118.75(5) . . ?
N7 N1 C1 119.40(5) . . ?
C5 N1 C1 110.14(4) . . ?
N8 N2 C3 118.75(5) . . ?
N8 N2 C1 118.74(5) . . ?
C3 N2 C1 117.26(5) . . ?
N9 N3 C6 115.96(5) . . ?
N9 N3 C3 114.99(5) . . ?
C6 N3 C3 107.43(4) . . ?
N10 N4 C6 120.35(5) . . ?
N10 N4 C4 121.04(5) . . ?
C6 N4 C4 109.47(4) . . ?
N11 N5 C4 118.02(4) . . ?
N11 N5 C2 117.23(4) . . ?
C4 N5 C2 116.64(4) . . ?
N12 N6 C5 117.46(5) . . ?
N12 N6 C2 116.17(5) . . ?
C5 N6 C2 108.74(4) . . ?
O1 N7 O2 126.46(5) . . ?
O1 N7 N1 117.16(5) . . ?
O2 N7 N1 116.37(5) . . ?
O3 N8 O4 127.17(6) . . ?
O3 N8 N2 116.31(5) . . ?
O4 N8 N2 116.44(6) . . ?
O6 N9 O5 127.93(6) . . ?
O6 N9 N3 116.49(5) . . ?
O5 N9 N3 115.43(5) . . ?
O8 N10 O7 126.53(6) . . ?
O8 N10 N4 116.73(5) . . ?
O7 N10 N4 116.60(5) . . ?
O10 N11 O9 126.46(5) . . ?
O10 N11 N5 117.00(5) . . ?
O9 N11 N5 116.43(5) . . ?
O12 N12 O11 127.47(5) . . ?
O12 N12 N6 116.93(5) . . ?
O11 N12 N6 115.42(5) . . ?
N2 C1 N1 113.98(5) . . ?
N2 C1 C2 108.67(4) . . ?
N1 C1 C2 100.41(4) . . ?
N2 C1 H1 109.3(7) . . ?
N1 C1 H1 111.0(7) . . ?
C2 C1 H1 113.3(7) . . ?
N5 C2 N6 110.66(4) . . ?
N5 C2 C1 107.80(4) . . ?
N6 C2 C1 105.19(4) . . ?
N5 C2 H2 109.3(7) . . ?
N6 C2 H2 111.2(7) . . ?
C1 C2 H2 112.5(7) . . ?
N2 C3 N3 110.40(5) . . ?
N2 C3 C4 108.66(4) . . ?
N3 C3 C4 105.04(4) . . ?
N2 C3 H3 108.0(7) . . ?
N3 C3 H3 111.1(7) . . ?
C4 C3 H3 113.6(7) . . ?
N5 C4 N4 111.47(5) . . ?
N5 C4 C3 107.60(4) . . ?
N4 C4 C3 103.08(4) . . ?
N5 C4 H4 109.8(7) . . ?
N4 C4 H4 111.9(7) . . ?
C3 C4 H4 112.8(7) . . ?
N6 C5 N1 99.64(4) . . ?
N6 C5 C6 109.34(4) . . ?
N1 C5 C6 112.40(4) . . ?
N6 C5 H5 111.7(7) . . ?
N1 C5 H5 111.9(7) . . ?
C6 C5 H5 111.3(7) . . ?
N4 C6 N3 103.43(4) . . ?
N4 C6 C5 108.56(4) . . ?
N3 C6 C5 108.75(4) . . ?
N4 C6 H6 113.9(7) . . ?
N3 C6 H6 111.8(7) . . ?
C5 C6 H6 110.2(7) . . ?
O13 C7 O13 180.0 5_566 . ?

loop_
_geom_bond_atom_site_label_1
_geom_bond_atom_site_label_2
_geom_bond_distance
_geom_bond_site_symmetry_2
_geom_bond_publ_flag
O1 N7 1.2241(7) . ?
O2 N7 1.2277(7) . ?
O3 N8 1.2135(8) . ?
O4 N8 1.2174(8) . ?
O5 N9 1.2132(8) . ?
O6 N9 1.2130(8) . ?
O7 N10 1.2259(7) . ?
O8 N10 1.2210(7) . ?
O9 N11 1.2266(7) . ?
O10 N11 1.2146(7) . ?
O11 N12 1.2159(7) . ?
O12 N12 1.2158(7) . ?
N1 N7 1.3741(7) . ?
N1 C5 1.4636(7) . ?
N1 C1 1.4786(7) . ?
N2 N8 1.4075(7) . ?
N2 C3 1.4372(8) . ?
N2 C1 1.4419(8) . ?
N3 N9 1.4412(7) . ?
N3 C6 1.4648(8) . ?
N3 C3 1.4769(8) . ?
N4 N10 1.3825(7) . ?
N4 C6 1.4561(8) . ?
N4 C4 1.4639(8) . ?
N5 N11 1.3959(7) . ?
N5 C4 1.4483(7) . ?
N5 C2 1.4486(7) . ?
N6 N12 1.4208(7) . ?
N6 C5 1.4509(7) . ?
N6 C2 1.4732(8) . ?
C1 C2 1.5710(8) . ?
C1 H1 0.947(12) . ?
C2 H2 0.958(12) . ?
C3 C4 1.5783(8) . ?
C3 H3 0.930(12) . ?
C4 H4 0.952(11) . ?
C5 C6 1.5920(8) . ?
C5 H5 0.954(12) . ?
C6 H6 0.945(11) . ?
O13 C7 1.1570(6) . ?

loop_
_geom_torsion_atom_site_label_1
_geom_torsion_atom_site_label_2
_geom_torsion_atom_site_label_3
_geom_torsion_atom_site_label_4
_geom_torsion
_geom_torsion_site_symmetry_1
_geom_torsion_site_symmetry_2
_geom_torsion_site_symmetry_3
_geom_torsion_site_symmetry_4
_geom_torsion_publ_flag
C5 N1 N7 O1 -13.14(8) . . . . ?
C1 N1 N7 O1 -152.61(5) . . . . ?
C5 N1 N7 O2 168.05(5) . . . . ?
C1 N1 N7 O2 28.58(8) . . . . ?
C3 N2 N8 O3 -174.86(5) . . . . ?
C1 N2 N8 O3 -21.14(8) . . . . ?
C3 N2 N8 O4 8.27(8) . . . . ?
C1 N2 N8 O4 161.99(6) . . . . ?
C6 N3 N9 O6 -21.03(8) . . . . ?
C3 N3 N9 O6 -147.52(6) . . . . ?
C6 N3 N9 O5 163.18(5) . . . . ?
C3 N3 N9 O5 36.69(7) . . . . ?
C6 N4 N10 O8 -164.66(5) . . . . ?
C4 N4 N10 O8 -21.22(8) . . . . ?
C6 N4 N10 O7 19.32(8) . . . . ?
C4 N4 N10 O7 162.77(5) . . . . ?
C4 N5 N11 O10 160.31(5) . . . . ?
C2 N5 N11 O10 12.62(7) . . . . ?
C4 N5 N11 O9 -23.35(7) . . . . ?
C2 N5 N11 O9 -171.04(5) . . . . ?
C5 N6 N12 O12 -23.60(8) . . . . ?
C2 N6 N12 O12 -154.80(5) . . . . ?
C5 N6 N12 O11 160.84(5) . . . . ?
C2 N6 N12 O11 29.63(7) . . . . ?
N8 N2 C1 N1 -98.99(6) . . . . ?
C3 N2 C1 N1 55.12(6) . . . . ?
N8 N2 C1 C2 149.96(5) . . . . ?
C3 N2 C1 C2 -55.94(6) . . . . ?
N7 N1 C1 N2 54.23(7) . . . . ?
C5 N1 C1 N2 -88.40(5) . . . . ?
N7 N1 C1 C2 170.22(5) . . . . ?
C5 N1 C1 C2 27.58(5) . . . . ?
N11 N5 C2 N6 92.91(6) . . . . ?
C4 N5 C2 N6 -55.22(6) . . . . ?
N11 N5 C2 C1 -152.56(5) . . . . ?
C4 N5 C2 C1 59.31(6) . . . . ?
N12 N6 C2 N5 -129.44(5) . . . . ?
C5 N6 C2 N5 95.39(5) . . . . ?
N12 N6 C2 C1 114.39(5) . . . . ?
C5 N6 C2 C1 -20.78(5) . . . . ?
N2 C1 C2 N5 -2.12(6) . . . . ?
N1 C1 C2 N5 -122.00(5) . . . . ?
N2 C1 C2 N6 116.00(5) . . . . ?
N1 C1 C2 N6 -3.89(5) . . . . ?
N8 N2 C3 N3 96.76(6) . . . . ?
C1 N2 C3 N3 -57.34(6) . . . . ?
N8 N2 C3 C4 -148.55(5) . . . . ?
C1 N2 C3 C4 57.35(6) . . . . ?
N9 N3 C3 N2 -132.46(5) . . . . ?
C6 N3 C3 N2 96.79(5) . . . . ?
N9 N3 C3 C4 110.58(5) . . . . ?
C6 N3 C3 C4 -20.17(6) . . . . ?
N11 N5 C4 N4 -93.34(6) . . . . ?
C2 N5 C4 N4 54.54(6) . . . . ?
N11 N5 C4 C3 154.34(5) . . . . ?
C2 N5 C4 C3 -57.78(6) . . . . ?
N10 N4 C4 N5 118.77(6) . . . . ?
C6 N4 C4 N5 -94.27(5) . . . . ?
N10 N4 C4 C3 -126.09(5) . . . . ?
C6 N4 C4 C3 20.88(6) . . . . ?
N2 C3 C4 N5 -0.43(6) . . . . ?
N3 C3 C4 N5 117.71(5) . . . . ?
N2 C3 C4 N4 -118.33(5) . . . . ?
N3 C3 C4 N4 -0.19(5) . . . . ?
N12 N6 C5 N1 -98.10(5) . . . . ?
C2 N6 C5 N1 36.42(5) . . . . ?
N12 N6 C5 C6 143.91(5) . . . . ?
C2 N6 C5 C6 -81.57(5) . . . . ?
N7 N1 C5 N6 176.83(5) . . . . ?
C1 N1 C5 N6 -40.26(5) . . . . ?
N7 N1 C5 C6 -67.49(6) . . . . ?
C1 N1 C5 C6 75.42(6) . . . . ?
N10 N4 C6 N3 113.49(5) . . . . ?
C4 N4 C6 N3 -33.74(6) . . . . ?
N10 N4 C6 C5 -131.12(5) . . . . ?
C4 N4 C6 C5 81.65(5) . . . . ?
N9 N3 C6 N4 -97.37(5) . . . . ?
C3 N3 C6 N4 32.83(6) . . . . ?
N9 N3 C6 C5 147.38(5) . . . . ?
C3 N3 C6 C5 -82.42(5) . . . . ?
N6 C5 C6 N4 -0.25(6) . . . . ?
N1 C5 C6 N4 -109.92(5) . . . . ?
N6 C5 C6 N3 111.63(5) . . . . ?
N1 C5 C6 N3 1.96(6) . . . . ?
